data_9013449
loop_
_publ_author_name
'Miyake, M.'
'Ishigaki, K.'
'Suzuki, T.'

_publ_section_title
;Structure refinements of Pb2+ ion-exchanged apatites by X-ray powder
 pattern-fitting Note: Sample OHAp Locality: synthetic Note: apatite group
;
_journal_name_full 'Journal of Solid State Chemistry'
_journal_page_first 230
_journal_page_last 235
_journal_paper_doi 10.1016/0022-4596(86)90026-5
_journal_volume 61
_journal_year 1986
_chemical_compound_source Synthetic
_chemical_formula_structural Pb3.7Ca1.3(PO4)3OH
_chemical_formula_sum 'Ca1.31 H O13 P3 Pb3.69'
_chemical_name_mineral Pyromorphite
_space_group_IT_number 176
_symmetry_space_group_name_Hall '-P 6c'
_symmetry_space_group_name_H-M 'P 63/m'
_cell_angle_alpha 90
_cell_angle_beta 90
_cell_angle_gamma 120
_cell_formula_units_Z 2
_cell_length_a 9.880
_cell_length_b 9.880
_cell_length_c 7.417
_cell_volume 627.008
_database_code_amcsd 0013571
_exptl_crystal_density_diffrn 5.927
_cod_original_formula_sum '(Pb3.69 Ca1.31) P3 O13 H'
_cod_database_code 9013449

loop_
_space_group_symop_operation_xyz
x,y,z
-x+y,-x,1/2-z
x-y,x,1/2+z
y,-x+y,-z
-y,x-y,z
x,y,1/2-z
-x,-y,1/2+z
x-y,x,-z
-x+y,-x,z
-y,x-y,1/2-z
y,-x+y,1/2+z
-x,-y,-z

loop_
_atom_site_label
_atom_site_fract_x
_atom_site_fract_y
_atom_site_fract_z
_atom_site_occupancy
_atom_site_U_iso_or_equiv
_atom_site_type_symbol
_atom_site_attached_hydrogens
Pb1 0.33333 0.66667 0.00600 0.69000 0.03420 Pb 0
Ca1 0.33333 0.66667 0.00600 0.31000 0.03420 Ca 0
Pb2 0.25200 0.99900 0.25000 0.77000 0.02660 Pb 0
Ca2 0.25200 0.99900 0.25000 0.23000 0.02660 Ca 0
P 0.39300 0.37300 0.25000 1.00000 0.01140 P 0
O1 0.32300 0.48200 0.25000 1.00000 0.03800 O 0
O2 0.57900 0.48000 0.25000 1.00000 0.01393 O 0
O3 0.34900 0.26700 0.07500 1.00000 0.03420 O 0
O-H 0.00000 0.00000 0.18800 0.50000 0.02153 O 1

loop_
_cod_changelog_entry_id
_cod_changelog_entry_author
_cod_changelog_entry_date
_cod_changelog_entry_text
1
;cod-tools version 3.8.0
Id: cif_guess_AMCSD_atom_types 9574 2023-05-10 09:00:05Z saulius
;
2023-05-10T18:54:25+03:00
;Derived atom types and hydrogen counts
from atom names that follow the AMCSD naming convention
(Wat == water, O-H == hydroxyl).
;

loop_
_cod_related_entry_id
_cod_related_entry_database
_cod_related_entry_code
1 AMCSD 0013571
